data_7017361
loop_
_publ_author_name
'Botana, Luis'
'Ruiz, Jos\'e'
'Seco, Jos\'e Manuel'
'Mota, Antonio J.'
'Rodr\'iguez-Di\'eguez, Antonio'
'Sillanp\"a\"a, Reijo'
'Colacio, Enrique'

_publ_section_title
;
 Influence of the anions on the structure and magnetic properties of a
 series of bis(\m-diphenoxo)-bridged linear trinuclear copper(II)
 complexes: an experimental and theoretical study.
;
_journal_issue 46
_journal_name_full 'Dalton transactions (Cambridge, England : 2003)'
_journal_page_first 12462
_journal_page_last 12471
_journal_paper_doi 10.1039/c1dt11158b
_journal_volume 40
_journal_year 2011
_chemical_formula_sum 'C44 H64 Br6 Cu3 N4 O10'
_chemical_formula_weight 1479.07
_chemical_name_systematic
;
?
;
_space_group_IT_number 14
_symmetry_cell_setting monoclinic
_symmetry_space_group_name_Hall '-P 2ybc'
_symmetry_space_group_name_H-M 'P 1 21/c 1'
_atom_sites_solution_hydrogens geom
_atom_sites_solution_primary direct
_atom_sites_solution_secondary difmap
_audit_creation_method SHELXL-97
_cell_angle_alpha 90.00
_cell_angle_beta 114.714(19)
_cell_angle_gamma 90.00
_cell_formula_units_Z 2
_cell_length_a 10.609(5)
_cell_length_b 16.506(5)
_cell_length_c 16.759(5)
_cell_measurement_reflns_used 1189
_cell_measurement_temperature 293(2)
_cell_measurement_theta_max 15.43
_cell_measurement_theta_min 2.46
_cell_volume 2665.9(17)
_computing_cell_refinement 'Bruker smart'
_computing_data_collection 'Bruker smart'
_computing_data_reduction 'Bruker smart'
_computing_molecular_graphics 'Bruker SHELXTL'
_computing_publication_material 'SHELXL-97 (Sheldrick, 1997)'
_computing_structure_refinement 'SHELXL-97 (Sheldrick, 1997)'
_computing_structure_solution 'SHELXL-97 (Sheldrick, 1990)'
_diffrn_ambient_temperature 293(2)
_diffrn_measured_fraction_theta_full 0.999
_diffrn_measured_fraction_theta_max 0.999
_diffrn_measurement_device_type 'Bruker Axs APEX automatic diffractometer'
_diffrn_measurement_method 'phi and omega scans'
_diffrn_radiation_monochromator graphite
_diffrn_radiation_source 'fine-focus sealed tube'
_diffrn_radiation_type MoK\a
_diffrn_radiation_wavelength 0.71069
_diffrn_reflns_av_R_equivalents 0.1215
_diffrn_reflns_av_sigmaI/netI 0.0880
_diffrn_reflns_limit_h_max 11
_diffrn_reflns_limit_h_min -11
_diffrn_reflns_limit_k_max 18
_diffrn_reflns_limit_k_min -18
_diffrn_reflns_limit_l_max 18
_diffrn_reflns_limit_l_min -18
_diffrn_reflns_number 22392
_diffrn_reflns_theta_full 23.30
_diffrn_reflns_theta_max 23.30
_diffrn_reflns_theta_min 1.82
_exptl_absorpt_coefficient_mu 5.738
_exptl_absorpt_correction_T_max 1.000
_exptl_absorpt_correction_T_min 0.676
_exptl_absorpt_correction_type empirical
_exptl_absorpt_process_details Empirical
_exptl_crystal_colour brown
_exptl_crystal_density_diffrn 1.843
_exptl_crystal_density_method 'not measured'
_exptl_crystal_description prismatic
_exptl_crystal_F_000 1466
_exptl_crystal_size_max 0.18
_exptl_crystal_size_mid 0.10
_exptl_crystal_size_min 0.10
_refine_diff_density_max 1.012
_refine_diff_density_min -0.979
_refine_diff_density_rms 0.143
_refine_ls_extinction_method none
_refine_ls_goodness_of_fit_ref 1.032
_refine_ls_hydrogen_treatment constr
_refine_ls_matrix_type full
_refine_ls_number_parameters 310
_refine_ls_number_reflns 3848
_refine_ls_number_restraints 0
_refine_ls_restrained_S_all 1.032
_refine_ls_R_factor_all 0.1417
_refine_ls_R_factor_gt 0.0738
_refine_ls_shift/su_max 0.000
_refine_ls_shift/su_mean 0.000
_refine_ls_structure_factor_coef Fsqd
_refine_ls_weighting_details 'calc w=1/[\s^2^(Fo^2^)+(0.1187P)^2^+1.7929P] where P=(Fo^2^+2Fc^2^)/3'
_refine_ls_weighting_scheme calc
_refine_ls_wR_factor_gt 0.1927
_refine_ls_wR_factor_ref 0.2354
_reflns_number_gt 2049
_reflns_number_total 3848
_reflns_threshold_expression >2sigma(I)
_cod_data_source_file c1dt11158b.txt
_cod_data_source_block compound3
_cod_depositor_comments
;
The following automatic conversions were performed:

'_symmetry_cell_setting' value 'Monoclinic' changed to 'monoclinic'
according to /home/saulius/struct/CIF-dictionaries/cif_core.dic
dictionary named 'cif_core.dic' version 2.4.1 from
2010-06-29.

'_exptl_absorpt_correction_type' value 'Empirical'
changed to 'empirical' according to
/home/saulius/struct/CIF-dictionaries/cif_core.dic dictionary named
'cif_core.dic' version 2.4.1 from 2010-06-29.

Automatic conversion script
Id: cif_fix_values 1715 2011-07-08 13:25:40Z adriana 
;
_cod_original_sg_symbol_H-M P21/c
_cod_database_code 7017361

loop_
_symmetry_equiv_pos_as_xyz
'x, y, z'
'-x, y+1/2, -z+1/2'
'-x, -y, -z'
'x, -y-1/2, z-1/2'

loop_
_atom_site_label
_atom_site_type_symbol
_atom_site_fract_x
_atom_site_fract_y
_atom_site_fract_z
_atom_site_U_iso_or_equiv
_atom_site_adp_type
_atom_site_occupancy
_atom_site_symmetry_multiplicity
_atom_site_calc_flag
_atom_site_refinement_flags
Cu1 Cu 0.0000 0.0000 0.5000 0.0446(6) Uani 1 2 d S
Cu2 Cu -0.01594(14) 0.00359(9) 0.32049(9) 0.0467(5) Uani 1 1 d .
Br1 Br 0.14276(15) -0.11147(10) 0.28384(10) 0.0788(6) Uani 1 1 d .
Br2 Br 0.2052(2) -0.06683(14) 0.17941(13) 0.1195(8) Uani 1 1 d .
Br3 Br 0.2665(2) -0.01520(16) 0.07820(13) 0.1309(9) Uani 1 1 d .
O1A O -0.0697(7) -0.0690(4) 0.3936(5) 0.0442(19) Uani 1 1 d .
O1W O -0.1745(9) 0.1138(5) 0.4288(6) 0.074(3) Uani 1 1 d .
H11W H -0.0989 0.1434 0.4608 0.111 Uiso 1 1 d R
H12W H -0.2148 0.0718 0.4409 0.111 Uiso 1 1 d R
O2A O -0.0434(9) -0.2169(5) 0.4656(6) 0.062(2) Uani 1 1 d .
O3A O 0.1165(7) 0.0315(4) 0.4384(5) 0.0421(19) Uani 1 1 d .
O4A O 0.3710(8) -0.0031(5) 0.5665(5) 0.057(2) Uani 1 1 d .
N1A N -0.1986(10) -0.0080(6) 0.2118(6) 0.053(3) Uani 1 1 d .
N2A N 0.0031(11) 0.1125(7) 0.2703(7) 0.064(3) Uani 1 1 d .
C1A C -0.1783(12) -0.1217(7) 0.3625(7) 0.045(3) Uani 1 1 d .
C2A C -0.1672(13) -0.1992(7) 0.3978(8) 0.048(3) Uani 1 1 d .
C3A C -0.2797(15) -0.2531(8) 0.3670(9) 0.064(4) Uani 1 1 d .
H3A H -0.2712 -0.3041 0.3925 0.077 Uiso 1 1 calc R
C4A C -0.4012(17) -0.2310(9) 0.2999(10) 0.074(4) Uani 1 1 d .
C5A C -0.4118(13) -0.1567(9) 0.2580(8) 0.065(4) Uani 1 1 d .
H5A H -0.4927 -0.1439 0.2091 0.078 Uiso 1 1 calc R
C6A C -0.2989(13) -0.0997(8) 0.2896(8) 0.055(3) Uani 1 1 d .
C7A C -0.3092(12) -0.0198(8) 0.2462(9) 0.058(3) Uani 1 1 d .
H1 H -0.3006 0.0230 0.2879 0.070 Uiso 1 1 calc R
H2 H -0.4000 -0.0150 0.1976 0.070 Uiso 1 1 calc R
C8A C -0.2166(18) 0.0693(10) 0.1646(11) 0.097(5) Uani 1 1 d .
H3 H -0.1913 0.0613 0.1158 0.116 Uiso 1 1 calc R
H4 H -0.3142 0.0836 0.1401 0.116 Uiso 1 1 calc R
C9A C -0.1410(17) 0.1339(10) 0.2140(11) 0.107(7) Uani 1 1 d .
H5 H -0.1853 0.1537 0.2505 0.129 Uiso 1 1 calc R
H6 H -0.1419 0.1774 0.1749 0.129 Uiso 1 1 calc R
C10A C 0.0586(13) 0.1733(7) 0.3402(8) 0.059(3) Uani 1 1 d .
H10A H -0.0016 0.1767 0.3705 0.070 Uiso 1 1 calc R
H10B H 0.0582 0.2258 0.3140 0.070 Uiso 1 1 calc R
C11A C 0.2030(13) 0.1546(8) 0.4055(7) 0.054(3) Uani 1 1 d .
C12A C 0.3134(15) 0.2061(7) 0.4218(9) 0.064(4) Uani 1 1 d .
H12A H 0.2990 0.2526 0.3877 0.077 Uiso 1 1 calc R
C13A C 0.4458(15) 0.1913(9) 0.4873(9) 0.068(4) Uani 1 1 d .
C14A C 0.4591(14) 0.1228(9) 0.5376(9) 0.068(4) Uani 1 1 d .
H14A H 0.5438 0.1132 0.5848 0.082 Uiso 1 1 calc R
C15A C 0.3551(13) 0.0691(8) 0.5215(8) 0.052(3) Uani 1 1 d .
C16A C 0.2222(12) 0.0845(8) 0.4564(7) 0.050(3) Uani 1 1 d .
C17A C -0.5299(16) -0.2840(10) 0.2651(11) 0.102(6) Uani 1 1 d .
H17A H -0.5669 -0.2862 0.2022 0.153 Uiso 1 1 calc R
H17B H -0.5982 -0.2616 0.2824 0.153 Uiso 1 1 calc R
H17C H -0.5060 -0.3377 0.2887 0.153 Uiso 1 1 calc R
C18A C 0.5696(16) 0.2496(10) 0.5054(12) 0.110(6) Uani 1 1 d .
H18A H 0.5920 0.2502 0.4555 0.166 Uiso 1 1 calc R
H18B H 0.6487 0.2313 0.5562 0.166 Uiso 1 1 calc R
H18C H 0.5448 0.3032 0.5158 0.166 Uiso 1 1 calc R
C21A C -0.0242(17) -0.2952(8) 0.5054(9) 0.092(5) Uani 1 1 d .
H21A H -0.0181 -0.3351 0.4656 0.137 Uiso 1 1 calc R
H21B H -0.1015 -0.3075 0.5190 0.137 Uiso 1 1 calc R
H21C H 0.0598 -0.2955 0.5584 0.137 Uiso 1 1 calc R
C31A C -0.2091(15) -0.0744(8) 0.1505(9) 0.076(4) Uani 1 1 d .
H31A H -0.1433 -0.0658 0.1257 0.113 Uiso 1 1 calc R
H31B H -0.3012 -0.0757 0.1043 0.113 Uiso 1 1 calc R
H31C H -0.1897 -0.1251 0.1815 0.113 Uiso 1 1 calc R
C32A C 0.084(2) 0.1108(11) 0.2169(10) 0.118(7) Uani 1 1 d .
H32A H 0.1697 0.0828 0.2484 0.177 Uiso 1 1 calc R
H32B H 0.1025 0.1653 0.2049 0.177 Uiso 1 1 calc R
H32C H 0.0315 0.0833 0.1625 0.177 Uiso 1 1 calc R
C41A C 0.5027(13) -0.0216(9) 0.6342(9) 0.070(4) Uani 1 1 d .
H41A H 0.5328 0.0224 0.6754 0.105 Uiso 1 1 calc R
H41B H 0.5684 -0.0296 0.6093 0.105 Uiso 1 1 calc R
H41C H 0.4961 -0.0701 0.6639 0.105 Uiso 1 1 calc R

loop_
_atom_site_aniso_label
_atom_site_aniso_U_11
_atom_site_aniso_U_22
_atom_site_aniso_U_33
_atom_site_aniso_U_23
_atom_site_aniso_U_13
_atom_site_aniso_U_12
Cu1 0.0437(12) 0.0517(13) 0.0398(11) 0.0004(10) 0.0188(9) -0.0025(10)
Cu2 0.0475(9) 0.0528(10) 0.0394(8) 0.0045(7) 0.0178(7) -0.0004(7)
Br1 0.0716(10) 0.0857(12) 0.0817(11) -0.0023(9) 0.0348(8) 0.0118(8)
Br2 0.1081(16) 0.148(2) 0.0995(15) -0.0113(13) 0.0408(12) 0.0020(13)
Br3 0.1312(19) 0.183(2) 0.0809(13) 0.0131(13) 0.0472(13) 0.0122(15)
O1A 0.037(4) 0.050(5) 0.046(5) 0.003(4) 0.018(4) 0.001(4)
O1W 0.060(6) 0.077(7) 0.071(6) 0.011(5) 0.015(5) -0.006(5)
O2A 0.076(6) 0.046(6) 0.067(6) 0.011(5) 0.033(5) 0.009(5)
O3A 0.038(5) 0.042(4) 0.047(5) 0.007(4) 0.019(4) -0.001(4)
O4A 0.040(5) 0.066(6) 0.055(5) 0.013(5) 0.011(4) 0.003(4)
N1A 0.050(6) 0.064(7) 0.041(6) 0.009(5) 0.016(5) -0.003(5)
N2A 0.053(7) 0.066(8) 0.059(7) 0.014(6) 0.011(6) -0.003(6)
C1A 0.044(7) 0.048(8) 0.045(7) -0.007(6) 0.020(6) -0.005(6)
C2A 0.063(9) 0.038(8) 0.046(8) 0.001(6) 0.025(7) -0.001(7)
C3A 0.076(10) 0.059(9) 0.058(9) -0.001(7) 0.028(8) -0.004(8)
C4A 0.098(13) 0.052(10) 0.077(11) -0.010(8) 0.043(10) -0.024(9)
C5A 0.049(8) 0.100(12) 0.046(8) -0.029(8) 0.019(6) -0.020(8)
C6A 0.053(8) 0.065(9) 0.051(8) -0.009(7) 0.026(7) -0.006(7)
C7A 0.045(8) 0.060(9) 0.060(8) -0.003(7) 0.013(7) 0.004(6)
C8A 0.094(13) 0.084(12) 0.085(12) 0.035(11) 0.011(10) 0.026(10)
C9A 0.096(13) 0.068(12) 0.095(13) 0.002(10) -0.021(11) -0.005(10)
C10A 0.072(9) 0.031(7) 0.072(9) 0.017(7) 0.029(8) 0.010(7)
C11A 0.055(8) 0.061(9) 0.038(7) 0.011(7) 0.013(6) 0.008(7)
C12A 0.083(11) 0.041(8) 0.069(9) -0.011(7) 0.035(9) -0.019(8)
C13A 0.066(10) 0.077(11) 0.064(9) -0.015(8) 0.030(8) -0.020(8)
C14A 0.057(9) 0.080(11) 0.049(8) -0.012(8) 0.004(7) -0.018(8)
C15A 0.047(8) 0.049(8) 0.061(8) -0.014(7) 0.024(7) -0.006(7)
C16A 0.047(8) 0.066(9) 0.042(7) -0.004(7) 0.022(6) -0.005(7)
C17A 0.097(13) 0.096(13) 0.108(14) -0.024(10) 0.039(11) -0.043(11)
C18A 0.073(11) 0.100(14) 0.143(16) 0.003(11) 0.030(11) -0.040(10)
C21A 0.144(15) 0.045(9) 0.069(10) -0.007(8) 0.029(10) 0.020(9)
C31A 0.083(11) 0.073(10) 0.062(9) -0.020(8) 0.022(8) -0.008(8)
C32A 0.18(2) 0.112(15) 0.065(11) -0.005(10) 0.059(13) -0.064(14)
C41A 0.049(8) 0.094(11) 0.062(9) 0.012(8) 0.018(7) 0.017(8)

loop_
_atom_type_symbol
_atom_type_description
_atom_type_scat_dispersion_real
_atom_type_scat_dispersion_imag
_atom_type_scat_source
C C 0.0033 0.0016 'International Tables Vol C Tables 4.2.6.8 and 6.1.1.4'
H H 0.0000 0.0000 'International Tables Vol C Tables 4.2.6.8 and 6.1.1.4'
Br Br -0.2901 2.4595 'International Tables Vol C Tables 4.2.6.8 and 6.1.1.4'
Cu Cu 0.3201 1.2651 'International Tables Vol C Tables 4.2.6.8 and 6.1.1.4'
N N 0.0061 0.0033 'International Tables Vol C Tables 4.2.6.8 and 6.1.1.4'
O O 0.0106 0.0060 'International Tables Vol C Tables 4.2.6.8 and 6.1.1.4'

loop_
_geom_angle_atom_site_label_1
_geom_angle_atom_site_label_2
_geom_angle_atom_site_label_3
_geom_angle
_geom_angle_site_symmetry_1
_geom_angle_site_symmetry_3
O1A Cu1 O1A 180.000(1) . 3_556
O1A Cu1 O3A 103.8(3) . 3_556
O1A Cu1 O3A 76.2(3) 3_556 3_556
O1A Cu1 O3A 76.2(3) . .
O1A Cu1 O3A 103.8(3) 3_556 .
O3A Cu1 O3A 180.000(1) 3_556 .
O1A Cu1 Cu2 41.4(2) . .
O1A Cu1 Cu2 138.6(2) 3_556 .
O3A Cu1 Cu2 139.1(2) 3_556 .
O3A Cu1 Cu2 40.9(2) . .
O1A Cu1 Cu2 138.6(2) . 3_556
O1A Cu1 Cu2 41.4(2) 3_556 3_556
O3A Cu1 Cu2 40.9(2) 3_556 3_556
O3A Cu1 Cu2 139.1(2) . 3_556
Cu2 Cu1 Cu2 180.0 . 3_556
O3A Cu2 O1A 77.6(3) . .
O3A Cu2 N2A 93.3(4) . .
O1A Cu2 N2A 154.9(4) . .
O3A Cu2 N1A 160.8(4) . .
O1A Cu2 N1A 94.9(3) . .
N2A Cu2 N1A 86.3(4) . .
O3A Cu2 Br1 98.0(2) . .
O1A Cu2 Br1 94.7(2) . .
N2A Cu2 Br1 109.9(3) . .
N1A Cu2 Br1 100.1(3) . .
O3A Cu2 Cu1 42.0(2) . .
O1A Cu2 Cu1 42.0(2) . .
N2A Cu2 Cu1 118.0(3) . .
N1A Cu2 Cu1 122.6(3) . .
Br1 Cu2 Cu1 115.61(6) . .
Br2 Br1 Cu2 110.69(9) . .
Br3 Br2 Br1 176.68(14) . .
C1A O1A Cu2 124.9(7) . .
C1A O1A Cu1 130.5(6) . .
Cu2 O1A Cu1 96.6(3) . .
H11W O1W H12W 133.3 . .
C2A O2A C21A 118.9(10) . .
C16A O3A Cu2 124.0(7) . .
C16A O3A Cu1 133.8(7) . .
Cu2 O3A Cu1 97.1(3) . .
C15A O4A C41A 118.5(9) . .
C8A N1A C31A 108.3(11) . .
C8A N1A C7A 111.5(11) . .
C31A N1A C7A 108.9(10) . .
C8A N1A Cu2 105.1(9) . .
C31A N1A Cu2 117.3(8) . .
C7A N1A Cu2 105.6(7) . .
C9A N2A C10A 108.1(11) . .
C9A N2A C32A 109.2(12) . .
C10A N2A C32A 110.9(11) . .
C9A N2A Cu2 102.8(9) . .
C10A N2A Cu2 110.5(7) . .
C32A N2A Cu2 114.8(10) . .
O1A C1A C2A 121.1(11) . .
O1A C1A C6A 119.2(11) . .
C2A C1A C6A 119.6(11) . .
O2A C2A C1A 115.6(11) . .
O2A C2A C3A 123.2(11) . .
C1A C2A C3A 121.2(12) . .
C4A C3A C2A 120.0(13) . .
C4A C3A H3A 120.0 . .
C2A C3A H3A 120.0 . .
C3A C4A C5A 120.2(13) . .
C3A C4A C17A 123.5(14) . .
C5A C4A C17A 116.3(14) . .
C4A C5A C6A 120.7(13) . .
C4A C5A H5A 119.7 . .
C6A C5A H5A 119.7 . .
C1A C6A C5A 118.0(12) . .
C1A C6A C7A 120.7(11) . .
C5A C6A C7A 121.3(12) . .
C6A C7A N1A 112.8(10) . .
C6A C7A H1 109.0 . .
N1A C7A H1 109.0 . .
C6A C7A H2 109.0 . .
N1A C7A H2 109.0 . .
H1 C7A H2 107.8 . .
C9A C8A N1A 115.7(13) . .
C9A C8A H3 108.4 . .
N1A C8A H3 108.4 . .
C9A C8A H4 108.4 . .
N1A C8A H4 108.4 . .
H3 C8A H4 107.4 . .
C8A C9A N2A 112.8(14) . .
C8A C9A H5 109.0 . .
N2A C9A H5 109.0 . .
C8A C9A H6 109.0 . .
N2A C9A H6 109.0 . .
H5 C9A H6 107.8 . .
N2A C10A C11A 112.9(10) . .
N2A C10A H10A 109.0 . .
C11A C10A H10A 109.0 . .
N2A C10A H10B 109.0 . .
C11A C10A H10B 109.0 . .
H10A C10A H10B 107.8 . .
C12A C11A C16A 119.6(12) . .
C12A C11A C10A 122.9(12) . .
C16A C11A C10A 117.4(11) . .
C11A C12A C13A 122.7(13) . .
C11A C12A H12A 118.7 . .
C13A C12A H12A 118.7 . .
C14A C13A C12A 115.8(12) . .
C14A C13A C18A 121.7(14) . .
C12A C13A C18A 122.4(14) . .
C15A C14A C13A 123.2(13) . .
C15A C14A H14A 118.4 . .
C13A C14A H14A 118.4 . .
C14A C15A O4A 123.6(12) . .
C14A C15A C16A 120.6(13) . .
O4A C15A C16A 115.8(10) . .
O3A C16A C15A 121.8(11) . .
O3A C16A C11A 120.2(11) . .
C15A C16A C11A 117.9(11) . .
C4A C17A H17A 109.5 . .
C4A C17A H17B 109.5 . .
H17A C17A H17B 109.5 . .
C4A C17A H17C 109.5 . .
H17A C17A H17C 109.5 . .
H17B C17A H17C 109.5 . .
C13A C18A H18A 109.5 . .
C13A C18A H18B 109.5 . .
H18A C18A H18B 109.5 . .
C13A C18A H18C 109.5 . .
H18A C18A H18C 109.5 . .
H18B C18A H18C 109.5 . .
O2A C21A H21A 109.5 . .
O2A C21A H21B 109.5 . .
H21A C21A H21B 109.5 . .
O2A C21A H21C 109.5 . .
H21A C21A H21C 109.5 . .
H21B C21A H21C 109.5 . .
N1A C31A H31A 109.5 . .
N1A C31A H31B 109.5 . .
H31A C31A H31B 109.5 . .
N1A C31A H31C 109.5 . .
H31A C31A H31C 109.5 . .
H31B C31A H31C 109.5 . .
N2A C32A H32A 109.5 . .
N2A C32A H32B 109.5 . .
H32A C32A H32B 109.5 . .
N2A C32A H32C 109.5 . .
H32A C32A H32C 109.5 . .
H32B C32A H32C 109.5 . .
O4A C41A H41A 109.5 . .
O4A C41A H41B 109.5 . .
H41A C41A H41B 109.5 . .
O4A C41A H41C 109.5 . .
H41A C41A H41C 109.5 . .
H41B C41A H41C 109.5 . .

loop_
_geom_bond_atom_site_label_1
_geom_bond_atom_site_label_2
_geom_bond_distance
_geom_bond_site_symmetry_2
Cu1 O1A 1.980(7) .
Cu1 O1A 1.980(7) 3_556
Cu1 O3A 1.983(7) 3_556
Cu1 O3A 1.983(7) .
Cu1 Cu2 2.9423(16) .
Cu1 Cu2 2.9423(16) 3_556
Cu2 O3A 1.942(7) .
Cu2 O1A 1.960(7) .
Cu2 N2A 2.030(11) .
Cu2 N1A 2.039(10) .
Cu2 Br1 2.772(2) .
Br1 Br2 2.239(3) .
Br2 Br3 2.224(3) .
O1A C1A 1.362(13) .
O1W H11W 0.8999 .
O1W H12W 0.8826 .
O2A C2A 1.361(14) .
O2A C21A 1.429(15) .
O3A C16A 1.353(13) .
O4A C15A 1.383(14) .
O4A C41A 1.416(14) .
N1A C8A 1.472(16) .
N1A C31A 1.475(15) .
N1A C7A 1.520(15) .
N2A C9A 1.465(17) .
N2A C10A 1.467(16) .
N2A C32A 1.474(18) .
C1A C2A 1.394(16) .
C1A C6A 1.397(16) .
C2A C3A 1.403(17) .
C3A C4A 1.359(18) .
C3A H3A 0.9300 .
C4A C5A 1.394(19) .
C4A C17A 1.518(19) .
C5A C6A 1.439(17) .
C5A H5A 0.9300 .
C6A C7A 1.489(16) .
C7A H1 0.9700 .
C7A H2 0.9700 .
C8A C9A 1.38(2) .
C8A H3 0.9700 .
C8A H4 0.9700 .
C9A H5 0.9700 .
C9A H6 0.9700 .
C10A C11A 1.496(16) .
C10A H10A 0.9700 .
C10A H10B 0.9700 .
C11A C12A 1.379(16) .
C11A C16A 1.400(16) .
C12A C13A 1.396(18) .
C12A H12A 0.9300 .
C13A C14A 1.381(18) .
C13A C18A 1.553(18) .
C14A C15A 1.352(17) .
C14A H14A 0.9300 .
C15A C16A 1.399(16) .
C17A H17A 0.9600 .
C17A H17B 0.9600 .
C17A H17C 0.9600 .
C18A H18A 0.9600 .
C18A H18B 0.9600 .
C18A H18C 0.9600 .
C21A H21A 0.9600 .
C21A H21B 0.9600 .
C21A H21C 0.9600 .
C31A H31A 0.9600 .
C31A H31B 0.9600 .
C31A H31C 0.9600 .
C32A H32A 0.9600 .
C32A H32B 0.9600 .
C32A H32C 0.9600 .
C41A H41A 0.9600 .
C41A H41B 0.9600 .
C41A H41C 0.9600 .
